data_9012342
loop_
_publ_author_name
'Brodersen, K.'
'Gobel, G.'
'Liehr, G.'

_publ_section_title
;
 Terlinguait Hg4O2Cl2 - ein mineral mit ungewohnlichen Hg3-baueinheiten
;
_journal_name_full 'Zeitschrift fur Anorganische und Allgemeine Chemie'
_journal_page_first 145
_journal_page_last 153
_journal_paper_doi 10.1002/zaac.19895750118
_journal_volume 575
_journal_year 1989
_chemical_formula_sum 'Cl Hg2 O'
_chemical_name_mineral Terlinguaite
_space_group_IT_number 15
_symmetry_space_group_name_Hall '-C 2yc'
_symmetry_space_group_name_H-M 'C 1 2/c 1'
_cell_angle_alpha 90
_cell_angle_beta 105.59
_cell_angle_gamma 90
_cell_length_a 11.953
_cell_length_b 5.904
_cell_length_c 9.466
_cell_formula_units_Z 8
_cell_volume 643.444
_database_code_amcsd 0015794
_exptl_crystal_density_diffrn 9.345
_cod_original_formula_sum 'Hg2 O Cl'
_cod_database_code 9012342

loop_
_space_group_symop_operation_xyz
x,y,z
1/2+x,1/2+y,z
x,-y,1/2+z
1/2+x,1/2-y,1/2+z
-x,y,1/2-z
1/2-x,1/2+y,1/2-z
-x,-y,-z
1/2-x,1/2-y,-z

loop_
_atom_site_aniso_label
_atom_site_aniso_U_11
_atom_site_aniso_U_22
_atom_site_aniso_U_33
_atom_site_aniso_U_12
_atom_site_aniso_U_13
_atom_site_aniso_U_23
Hg1 0.01080 0.01990 0.01540 -0.00060 0.00160 0.00020
Hg2 0.01830 0.01450 0.01350 0.00000 0.00260 0.00000
Hg3 0.02510 0.01800 0.01320 -0.00110 0.00200 -0.00270
O 0.01400 0.01970 0.01350 0.00060 0.00290 0.00310
Cl 0.01930 0.03110 0.01880 -0.00040 0.00280 0.00190

loop_
_atom_site_label
_atom_site_fract_x
_atom_site_fract_y
_atom_site_fract_z
Hg1 0.25000 0.25000 0.00000
Hg2 0.00000 0.59080 0.25000
Hg3 -0.04880 0.19430 0.10360
O 0.07930 0.17570 0.93910
Cl 0.19420 0.29330 0.64470

loop_
_cod_related_entry_id
_cod_related_entry_database
_cod_related_entry_code
1 AMCSD 0015794
